data_4073972
loop_
_publ_author_name
'Burns, Christopher T.'
'Jordan, Richard F.'

_publ_section_title
;
 Ethylene Polymerization by Sterically Crowded Palladium(II) Complexes
 that Contain Bis(heterocycle)methane Ligands
;
_journal_issue 27
_journal_name_full Organometallics
_journal_page_first 6737
_journal_paper_doi 10.1021/om700768j
_journal_volume 26
_journal_year 2007
_chemical_formula_sum 'C26 H28 Cl6 N4 Pd'
_chemical_formula_weight 715.62
_chemical_name_systematic
; 
 ? 
;
_space_group_IT_number 9
_symmetry_space_group_name_Hall 'C -2yc'
_symmetry_space_group_name_H-M 'C 1 c 1'
_atom_sites_solution_hydrogens geom
_atom_sites_solution_primary direct
_atom_sites_solution_secondary difmap
_audit_creation_method SHELXL-97
_cell_angle_alpha 90.00
_cell_angle_beta 93.618(19)
_cell_angle_gamma 90.00
_cell_formula_units_Z 4
_cell_length_a 14.873(8)
_cell_length_b 11.336(5)
_cell_length_c 17.234(8)
_cell_measurement_temperature 100(2)
_cell_volume 2900(2)
_computing_structure_refinement 'SHELXL-97 (Sheldrick, 1997)'
_computing_structure_solution 'SHELXS-97 (Sheldrick, 1990)'
_diffrn_ambient_temperature 100(2)
_diffrn_measured_fraction_theta_full 0.927
_diffrn_measured_fraction_theta_max 0.927
_diffrn_radiation_monochromator graphite
_diffrn_radiation_source 'fine-focus sealed tube'
_diffrn_radiation_type MoK\a
_diffrn_radiation_wavelength 0.71073
_diffrn_reflns_av_R_equivalents 0.0260
_diffrn_reflns_av_sigmaI/netI 0.0332
_diffrn_reflns_limit_h_max 17
_diffrn_reflns_limit_h_min -14
_diffrn_reflns_limit_k_max 4
_diffrn_reflns_limit_k_min -13
_diffrn_reflns_limit_l_max 18
_diffrn_reflns_limit_l_min -20
_diffrn_reflns_number 3436
_diffrn_reflns_theta_full 25.02
_diffrn_reflns_theta_max 25.02
_diffrn_reflns_theta_min 2.26
_exptl_absorpt_coefficient_mu 1.217
_exptl_absorpt_correction_T_max 0.7929
_exptl_absorpt_correction_T_min 0.6754
_exptl_absorpt_correction_type multi-scan
_exptl_absorpt_process_details
;
absorption corrections were made based on correspondance of
equivalent intensities usingprogram SADABS (G. Sheldrick, Bruker 
Analytical X-ray Systems, Madison, WI)
;
_exptl_crystal_density_diffrn 1.639
_exptl_crystal_density_method 'not measured'
_exptl_crystal_F_000 1440
_exptl_crystal_size_max 0.35
_exptl_crystal_size_mid 0.20
_exptl_crystal_size_min 0.20
_refine_diff_density_max 0.778
_refine_diff_density_min -0.385
_refine_diff_density_rms 0.077
_refine_ls_abs_structure_details 'Flack H D (1983), Acta Cryst. A39, 876-881'
_refine_ls_abs_structure_Flack -0.01(3)
_refine_ls_extinction_method none
_refine_ls_goodness_of_fit_ref 1.035
_refine_ls_hydrogen_treatment constr
_refine_ls_matrix_type full
_refine_ls_number_parameters 338
_refine_ls_number_reflns 3103
_refine_ls_number_restraints 2
_refine_ls_restrained_S_all 1.035
_refine_ls_R_factor_all 0.0291
_refine_ls_R_factor_gt 0.0286
_refine_ls_shift/su_max 0.001
_refine_ls_shift/su_mean 0.000
_refine_ls_structure_factor_coef Fsqd
_refine_ls_weighting_details 'calc w=1/[\s^2^(Fo^2^)+(0.0483P)^2^+0.0000P] where P=(Fo^2^+2Fc^2^)/3'
_refine_ls_weighting_scheme calc
_refine_ls_wR_factor_gt 0.0709
_refine_ls_wR_factor_ref 0.0713
_reflns_number_gt 3047
_reflns_number_total 3103
_reflns_threshold_expression >2sigma(I)
_cod_data_source_file om700768j-file001.cif
_cod_data_source_block chrisy
_cod_original_sg_symbol_H-M Cc
_cod_database_code 4073972

loop_
_symmetry_equiv_pos_as_xyz
'x, y, z'
'x, -y, z+1/2'
'x+1/2, y+1/2, z'
'x+1/2, -y+1/2, z+1/2'

loop_
_atom_site_label
_atom_site_type_symbol
_atom_site_fract_x
_atom_site_fract_y
_atom_site_fract_z
_atom_site_U_iso_or_equiv
_atom_site_adp_type
_atom_site_occupancy
_atom_site_symmetry_multiplicity
_atom_site_calc_flag
_atom_site_refinement_flags
C1 C 0.8667(4) 0.5407(5) 0.6994(3) 0.0215(12) Uani 1 1 d .
H1 H 0.9044 0.5537 0.6578 0.026 Uiso 1 1 calc R
C2 C 0.8933(4) 0.5067(5) 0.7722(3) 0.0261(13) Uani 1 1 d .
H2 H 0.9536 0.4919 0.7913 0.031 Uiso 1 1 calc R
C3 C 0.7468(3) 0.5252(4) 0.7651(3) 0.0164(11) Uani 1 1 d .
C4 C 0.8195(4) 0.4679(5) 0.8962(3) 0.0209(12) Uani 1 1 d .
H4A H 0.8297 0.5396 0.9273 0.031 Uiso 1 1 calc R
H4B H 0.8678 0.4111 0.9093 0.031 Uiso 1 1 calc R
H4C H 0.7614 0.4332 0.9074 0.031 Uiso 1 1 calc R
C5 C 0.5373(4) 0.4066(4) 0.6099(3) 0.0228(13) Uani 1 1 d .
H5 H 0.5266 0.3980 0.5552 0.027 Uiso 1 1 calc R
C6 C 0.4902(4) 0.3554(5) 0.6635(3) 0.0206(12) Uani 1 1 d .
H6 H 0.4408 0.3031 0.6543 0.025 Uiso 1 1 calc R
C7 C 0.5942(4) 0.4649(4) 0.7223(3) 0.0187(12) Uani 1 1 d .
C8 C 0.4948(4) 0.3568(5) 0.8084(3) 0.0256(13) Uani 1 1 d .
H8A H 0.5437 0.3174 0.8392 0.038 Uiso 1 1 calc R
H8B H 0.4439 0.3024 0.7999 0.038 Uiso 1 1 calc R
H8C H 0.4754 0.4266 0.8365 0.038 Uiso 1 1 calc R
C9 C 0.6514(4) 0.5313(4) 0.7839(3) 0.0179(11) Uani 1 1 d .
H9 H 0.6443 0.4946 0.8360 0.021 Uiso 1 1 calc R
C10 C 0.6211(3) 0.6635(4) 0.7857(3) 0.0176(11) Uani 1 1 d .
H10 H 0.6352 0.6976 0.7343 0.021 Uiso 1 1 calc R
C11 C 0.6787(3) 0.7309(4) 0.8466(3) 0.0159(11) Uani 1 1 d .
C12 C 0.7258(4) 0.8298(4) 0.8242(3) 0.0224(12) Uani 1 1 d .
H12 H 0.7224 0.8528 0.7711 0.027 Uiso 1 1 calc R
C13 C 0.7773(4) 0.8950(5) 0.8778(4) 0.0268(14) Uani 1 1 d .
H13 H 0.8080 0.9629 0.8609 0.032 Uiso 1 1 calc R
C14 C 0.7854(4) 0.8648(5) 0.9547(3) 0.0234(12) Uani 1 1 d .
C15 C 0.7389(4) 0.7653(5) 0.9786(3) 0.0229(12) Uani 1 1 d .
H15 H 0.7433 0.7425 1.0318 0.027 Uiso 1 1 calc R
C16 C 0.6867(4) 0.6997(4) 0.9251(3) 0.0198(12) Uani 1 1 d .
H16 H 0.6556 0.6322 0.9421 0.024 Uiso 1 1 calc R
C17 C 0.8429(4) 0.9377(5) 1.0125(4) 0.0310(15) Uani 1 1 d .
H17A H 0.9065 0.9297 1.0015 0.047 Uiso 1 1 calc R
H17B H 0.8345 0.9097 1.0654 0.047 Uiso 1 1 calc R
H17C H 0.8251 1.0208 1.0081 0.047 Uiso 1 1 calc R
C18 C 0.5198(3) 0.6763(4) 0.7906(3) 0.0172(11) Uani 1 1 d .
C19 C 0.4768(4) 0.6773(4) 0.8588(3) 0.0205(12) Uani 1 1 d .
H19 H 0.5114 0.6709 0.9068 0.025 Uiso 1 1 calc R
C20 C 0.3837(4) 0.6875(5) 0.8590(3) 0.0263(13) Uani 1 1 d .
H20 H 0.3556 0.6867 0.9070 0.032 Uiso 1 1 calc R
C21 C 0.3312(4) 0.6989(5) 0.7898(4) 0.0261(14) Uani 1 1 d .
C22 C 0.3744(4) 0.6993(5) 0.7213(3) 0.0307(14) Uani 1 1 d .
H22 H 0.3400 0.7076 0.6733 0.037 Uiso 1 1 calc R
C23 C 0.4672(4) 0.6877(5) 0.7213(3) 0.0252(13) Uani 1 1 d .
H23 H 0.4953 0.6875 0.6733 0.030 Uiso 1 1 calc R
C24 C 0.2302(4) 0.7088(5) 0.7887(4) 0.0360(16) Uani 1 1 d .
H24A H 0.2084 0.7585 0.7450 0.054 Uiso 1 1 calc R
H24B H 0.2130 0.7442 0.8375 0.054 Uiso 1 1 calc R
H24C H 0.2033 0.6301 0.7830 0.054 Uiso 1 1 calc R
C25 C 0.0951(6) 0.4997(7) 0.5451(9) 0.106(5) Uani 1 1 d .
H25 H 0.1559 0.5194 0.5269 0.127 Uiso 1 1 calc R
C26 C 0.0698(5) 0.3922(7) 0.5246(8) 0.090(4) Uani 1 1 d .
H26 H 0.1146 0.3314 0.5436 0.108 Uiso 1 1 calc R
Cl1 Cl 0.79127(9) 0.72058(11) 0.55744(8) 0.0236(3) Uani 1 1 d .
Cl2 Cl 0.60331(10) 0.60031(12) 0.48848(8) 0.0222(3) Uani 1 1 d .
Cl3 Cl 0.10165(14) 0.4538(2) 0.65807(11) 0.0645(6) Uani 1 1 d .
Cl4 Cl 0.02084(12) 0.61727(13) 0.53282(11) 0.0398(4) Uani 1 1 d .
Cl5 Cl -0.04182(11) 0.34652(13) 0.53520(11) 0.0426(4) Uani 1 1 d .
Cl6 Cl 0.07987(14) 0.42985(18) 0.41219(10) 0.0540(5) Uani 1 1 d .
N1 N 0.7747(3) 0.5528(4) 0.6968(3) 0.0190(10) Uani 1 1 d .
N2 N 0.8190(3) 0.4974(4) 0.8136(3) 0.0183(10) Uani 1 1 d .
N3 N 0.6043(3) 0.4740(4) 0.6465(2) 0.0154(9) Uani 1 1 d .
N4 N 0.5263(3) 0.3922(4) 0.7346(3) 0.0194(10) Uani 1 1 d .
Pd1 Pd 0.693783(19) 0.58307(3) 0.600557(18) 0.01612(11) Uani 1 1 d .

loop_
_atom_site_aniso_label
_atom_site_aniso_U_11
_atom_site_aniso_U_22
_atom_site_aniso_U_33
_atom_site_aniso_U_23
_atom_site_aniso_U_13
_atom_site_aniso_U_12
C1 0.015(3) 0.029(3) 0.021(3) -0.004(2) 0.006(2) 0.002(2)
C2 0.016(3) 0.029(3) 0.033(3) -0.002(2) 0.000(3) 0.002(2)
C3 0.017(3) 0.018(3) 0.014(3) 0.0004(19) 0.002(2) -0.001(2)
C4 0.015(3) 0.026(3) 0.021(3) 0.001(2) -0.003(2) -0.001(2)
C5 0.019(3) 0.030(3) 0.019(3) -0.005(2) -0.003(2) -0.003(2)
C6 0.016(3) 0.029(3) 0.017(3) -0.007(2) 0.002(2) -0.006(2)
C7 0.020(3) 0.016(2) 0.020(3) 0.000(2) 0.001(2) 0.002(2)
C8 0.022(3) 0.035(3) 0.020(3) 0.000(2) 0.005(2) -0.009(2)
C9 0.021(3) 0.019(3) 0.014(3) 0.0009(19) 0.000(2) -0.001(2)
C10 0.016(3) 0.023(3) 0.014(3) -0.002(2) 0.002(2) -0.002(2)
C11 0.010(3) 0.019(2) 0.019(3) -0.002(2) 0.003(2) 0.0027(19)
C12 0.017(3) 0.027(3) 0.023(3) 0.005(2) -0.002(2) 0.000(2)
C13 0.021(3) 0.018(3) 0.041(4) 0.003(2) -0.002(3) -0.002(2)
C14 0.014(3) 0.024(3) 0.031(3) -0.002(2) -0.001(2) 0.001(2)
C15 0.019(3) 0.026(3) 0.023(3) -0.003(2) -0.001(2) 0.003(2)
C16 0.017(3) 0.020(3) 0.022(3) -0.002(2) 0.003(2) -0.003(2)
C17 0.024(3) 0.025(3) 0.042(4) -0.003(3) -0.008(3) -0.001(2)
C18 0.016(3) 0.016(2) 0.020(3) -0.002(2) 0.004(2) 0.000(2)
C19 0.015(3) 0.025(3) 0.021(3) -0.001(2) 0.003(2) -0.001(2)
C20 0.026(3) 0.026(3) 0.028(3) 0.003(2) 0.013(3) -0.001(2)
C21 0.016(3) 0.023(3) 0.039(4) -0.004(2) -0.001(3) -0.003(2)
C22 0.024(3) 0.043(4) 0.024(3) -0.006(2) -0.006(3) 0.003(3)
C23 0.024(3) 0.035(3) 0.017(3) -0.003(2) 0.003(2) 0.006(2)
C24 0.021(3) 0.034(3) 0.053(4) -0.003(3) 0.003(3) 0.000(3)
C25 0.032(5) 0.033(4) 0.259(16) 0.012(6) 0.047(7) 0.003(4)
C26 0.016(4) 0.031(4) 0.223(14) -0.003(5) -0.001(6) -0.001(3)
Cl1 0.0227(7) 0.0275(7) 0.0207(6) 0.0031(5) 0.0033(6) -0.0042(5)
Cl2 0.0227(8) 0.0261(7) 0.0172(7) -0.0008(5) -0.0022(6) 0.0028(6)
Cl3 0.0514(12) 0.1147(17) 0.0264(9) -0.0013(10) -0.0037(8) 0.0287(12)
Cl4 0.0417(10) 0.0233(7) 0.0555(10) 0.0012(7) 0.0128(8) 0.0048(7)
Cl5 0.0290(9) 0.0329(8) 0.0649(11) 0.0093(7) -0.0067(8) -0.0065(7)
Cl6 0.0539(13) 0.0821(13) 0.0265(9) -0.0059(8) 0.0050(9) 0.0077(10)
N1 0.015(3) 0.026(2) 0.016(2) 0.000(2) 0.0008(19) -0.001(2)
N2 0.012(2) 0.022(2) 0.021(2) 0.0002(17) 0.0006(19) 0.0014(17)
N3 0.016(2) 0.017(2) 0.013(2) 0.0005(16) 0.0017(18) -0.0034(18)
N4 0.016(2) 0.021(2) 0.020(2) -0.0026(17) -0.002(2) -0.0024(18)
Pd1 0.0161(2) 0.01923(18) 0.01312(17) -0.00078(17) 0.00140(13) -0.00015(17)

loop_
_atom_type_symbol
_atom_type_description
_atom_type_scat_dispersion_real
_atom_type_scat_dispersion_imag
_atom_type_scat_source
C C 0.0033 0.0016 'International Tables Vol C Tables 4.2.6.8 and 6.1.1.4'
H H 0.0000 0.0000 'International Tables Vol C Tables 4.2.6.8 and 6.1.1.4'
N N 0.0061 0.0033 'International Tables Vol C Tables 4.2.6.8 and 6.1.1.4'
Cl Cl 0.1484 0.1585 'International Tables Vol C Tables 4.2.6.8 and 6.1.1.4'
Pd Pd -0.9988 1.0072 'International Tables Vol C Tables 4.2.6.8 and 6.1.1.4'

loop_
_geom_angle_atom_site_label_1
_geom_angle_atom_site_label_2
_geom_angle_atom_site_label_3
_geom_angle
C2 C1 N1 107.0(5)
C1 C2 N2 108.1(5)
N1 C3 N2 109.1(5)
N1 C3 C9 123.3(4)
N2 C3 C9 127.6(5)
C6 C5 N3 108.8(5)
C5 C6 N4 107.1(5)
N3 C7 N4 109.8(4)
N3 C7 C9 123.8(5)
N4 C7 C9 126.3(5)
C3 C9 C7 109.0(4)
C3 C9 C10 109.3(4)
C7 C9 C10 109.8(4)
C11 C10 C18 115.5(4)
C11 C10 C9 110.1(4)
C18 C10 C9 112.3(4)
C12 C11 C16 117.4(4)
C12 C11 C10 119.1(5)
C16 C11 C10 123.5(5)
C13 C12 C11 121.0(5)
C14 C13 C12 121.8(5)
C13 C14 C15 118.2(5)
C13 C14 C17 120.8(5)
C15 C14 C17 121.0(5)
C16 C15 C14 120.2(5)
C15 C16 C11 121.3(5)
C19 C18 C23 117.8(5)
C19 C18 C10 124.5(4)
C23 C18 C10 117.7(5)
C18 C19 C20 121.4(5)
C19 C20 C21 120.8(6)
C22 C21 C20 117.9(5)
C22 C21 C24 120.5(5)
C20 C21 C24 121.6(6)
C21 C22 C23 121.1(5)
C22 C23 C18 120.9(6)
C26 C25 Cl4 120.6(8)
C26 C25 Cl3 90.9(8)
Cl4 C25 Cl3 107.9(6)
C25 C26 Cl5 120.0(7)
C25 C26 Cl6 91.4(9)
Cl5 C26 Cl6 107.0(5)
C3 N1 C1 108.5(4)
C3 N1 Pd1 125.0(4)
C1 N1 Pd1 125.8(4)
C3 N2 C2 107.3(5)
C3 N2 C4 127.5(5)
C2 N2 C4 125.1(4)
C7 N3 C5 106.5(5)
C7 N3 Pd1 123.6(3)
C5 N3 Pd1 129.5(4)
C7 N4 C6 107.7(5)
C7 N4 C8 127.3(4)
C6 N4 C8 125.0(5)
N3 Pd1 N1 86.96(18)
N3 Pd1 Cl1 174.19(13)
N1 Pd1 Cl1 91.46(15)
N3 Pd1 Cl2 90.95(12)
N1 Pd1 Cl2 174.97(15)
Cl1 Pd1 Cl2 91.07(6)

loop_
_geom_bond_atom_site_label_1
_geom_bond_atom_site_label_2
_geom_bond_distance
C1 C2 1.348(8)
C1 N1 1.373(7)
C2 N2 1.357(8)
C3 N1 1.310(7)
C3 N2 1.355(6)
C3 C9 1.478(8)
C4 N2 1.462(7)
C5 C6 1.328(8)
C5 N3 1.377(6)
C6 N4 1.372(6)
C7 N3 1.327(7)
C7 N4 1.331(7)
C7 C9 1.519(6)
C8 N4 1.440(7)
C9 C10 1.565(7)
C10 C11 1.519(6)
C10 C18 1.522(7)
C11 C12 1.389(7)
C11 C16 1.395(7)
C12 C13 1.378(7)
C13 C14 1.367(8)
C14 C15 1.399(8)
C14 C17 1.517(7)
C15 C16 1.385(7)
C18 C19 1.372(8)
C18 C23 1.392(7)
C19 C20 1.389(8)
C20 C21 1.389(8)
C21 C22 1.379(9)
C21 C24 1.506(8)
C22 C23 1.386(8)
C25 C26 1.317(11)
C25 Cl4 1.736(8)
C25 Cl3 2.012(14)
C26 Cl5 1.760(8)
C26 Cl6 1.998(14)
Cl1 Pd1 2.2848(16)
Cl2 Pd1 2.2917(15)
N1 Pd1 2.017(4)
N3 Pd1 2.015(4)

loop_
_geom_torsion_atom_site_label_1
_geom_torsion_atom_site_label_2
_geom_torsion_atom_site_label_3
_geom_torsion_atom_site_label_4
_geom_torsion
N1 C1 C2 N2 0.4(6)
N3 C5 C6 N4 1.1(6)
N1 C3 C9 C7 51.3(7)
N2 C3 C9 C7 -132.4(5)
N1 C3 C9 C10 -68.7(6)
N2 C3 C9 C10 107.6(5)
N3 C7 C9 C3 -44.1(6)
N4 C7 C9 C3 137.5(5)
N3 C7 C9 C10 75.7(6)
N4 C7 C9 C10 -102.7(6)
C3 C9 C10 C11 -59.8(5)
C7 C9 C10 C11 -179.3(4)
C3 C9 C10 C18 170.0(4)
C7 C9 C10 C18 50.4(6)
C18 C10 C11 C12 -108.3(6)
C9 C10 C11 C12 123.2(5)
C18 C10 C11 C16 71.0(6)
C9 C10 C11 C16 -57.5(7)
C16 C11 C12 C13 -0.8(8)
C10 C11 C12 C13 178.6(5)
C11 C12 C13 C14 0.9(9)
C12 C13 C14 C15 -0.6(9)
C12 C13 C14 C17 179.6(6)
C13 C14 C15 C16 0.2(8)
C17 C14 C15 C16 -180.0(5)
C14 C15 C16 C11 -0.1(8)
C12 C11 C16 C15 0.4(8)
C10 C11 C16 C15 -178.9(5)
C11 C10 C18 C19 -40.5(7)
C9 C10 C18 C19 87.0(6)
C11 C10 C18 C23 139.6(5)
C9 C10 C18 C23 -93.0(5)
C23 C18 C19 C20 1.0(8)
C10 C18 C19 C20 -179.0(5)
C18 C19 C20 C21 -1.0(8)
C19 C20 C21 C22 0.2(8)
C19 C20 C21 C24 179.4(5)
C20 C21 C22 C23 0.5(9)
C24 C21 C22 C23 -178.6(5)
C21 C22 C23 C18 -0.6(9)
C19 C18 C23 C22 -0.2(8)
C10 C18 C23 C22 179.7(5)
Cl4 C25 C26 Cl5 -34.7(17)
Cl3 C25 C26 Cl5 76.9(9)
Cl4 C25 C26 Cl6 76.0(10)
Cl3 C25 C26 Cl6 -172.5(3)
N2 C3 N1 C1 1.4(6)
C9 C3 N1 C1 178.3(5)
N2 C3 N1 Pd1 172.7(3)
C9 C3 N1 Pd1 -10.4(7)
C2 C1 N1 C3 -1.1(6)
C2 C1 N1 Pd1 -172.3(4)
N1 C3 N2 C2 -1.1(6)
C9 C3 N2 C2 -177.9(5)
N1 C3 N2 C4 176.3(5)
C9 C3 N2 C4 -0.5(8)
C1 C2 N2 C3 0.4(6)
C1 C2 N2 C4 -177.0(5)
N4 C7 N3 C5 2.0(5)
C9 C7 N3 C5 -176.6(5)
N4 C7 N3 Pd1 175.8(3)
C9 C7 N3 Pd1 -2.8(7)
C6 C5 N3 C7 -1.9(6)
C6 C5 N3 Pd1 -175.3(4)
N3 C7 N4 C6 -1.4(6)
C9 C7 N4 C6 177.2(5)
N3 C7 N4 C8 178.6(5)
C9 C7 N4 C8 -2.9(8)
C5 C6 N4 C7 0.1(6)
C5 C6 N4 C8 -179.8(5)
C7 N3 Pd1 N1 33.4(4)
C5 N3 Pd1 N1 -154.2(5)
C7 N3 Pd1 Cl2 -151.1(4)
C5 N3 Pd1 Cl2 21.2(4)
C3 N1 Pd1 N3 -27.8(5)
C1 N1 Pd1 N3 142.1(5)
C3 N1 Pd1 Cl1 146.6(4)
C1 N1 Pd1 Cl1 -43.5(5)
